data_7712711
loop_
_publ_author_name
'Xu, Fang-Xue'
'Li, Ying-Lian'
'Wei, Xiao-Qin'
'Shao, Dong'
'Shi, Le'
'Wei, Haiyan'
'Wang, Xin-Yi'

_publ_section_title
;
 Three New MnII-[MoIII(CN)7]4-- Molecular Magnets Constructed from Chiral
 Bidentate Chelating Ligands
;
_journal_name_full 'Dalton Transactions'
_journal_paper_doi 10.1039/D3DT00610G
_journal_year 2023
_chemical_formula_moiety 'C19 H29.6 Mn2 Mo N11 O0.8, 2(C2 H3 N), 0.5(H2 O), 2[C2H3N], 0.5[H2O]'
_chemical_formula_sum 'C27 H43.6 Mn2 Mo N15 O1.8'
_chemical_formula_weight 812.99
_space_group_crystal_system triclinic
_space_group_IT_number 2
_space_group_name_Hall '-P 1'
_space_group_name_H-M_alt 'P -1'
_atom_sites_solution_hydrogens mixed
_atom_sites_solution_primary dual
_audit_creation_date 2023-03-22
_audit_creation_method
;
Olex2 1.5
(compiled 2022.04.07 svn.rca3783a0 for OlexSys, GUI svn.r6498)
;
_audit_update_record
;
2023-03-24 deposited with the CCDC.	2023-03-29 downloaded from the CCDC.
;
_cell_angle_alpha 71.456(2)
_cell_angle_beta 78.641(2)
_cell_angle_gamma 88.548(2)
_cell_formula_units_Z 2
_cell_length_a 7.9030(6)
_cell_length_b 14.1521(10)
_cell_length_c 18.6565(14)
_cell_measurement_reflns_used 7089
_cell_measurement_temperature 193.00
_cell_measurement_theta_max 27.42
_cell_measurement_theta_min 2.35
_cell_volume 1938.0(2)
_computing_cell_refinement 'SAINT V8.40B (Bruker, 2019)'
_computing_data_collection 'APEX4 V2022.10-1 (Bruker, 2022)'
_computing_data_reduction 'SAINT V8.40B (Bruker, 2019)'
_computing_molecular_graphics 'Olex2 1.5 (Dolomanov et al., 2009)'
_computing_publication_material 'Olex2 1.5 (Dolomanov et al., 2009)'
_computing_structure_refinement 'SHELXL 2019/3 (Sheldrick, 2015)'
_computing_structure_solution 'olex2.solve 1.5 (Bourhis et al., 2015)'
_diffrn_ambient_temperature 193.00
_diffrn_detector CPAD
_diffrn_detector_area_resol_mean 7.41
_diffrn_detector_type 'Bruker PHOTON 100'
_diffrn_measured_fraction_theta_full 0.992
_diffrn_measured_fraction_theta_max 0.992
_diffrn_measurement_device 'four-circle diffractometer'
_diffrn_measurement_device_type 'Bruker D8 VENTURE TXS PHOTON 100'
_diffrn_measurement_method '\w and \f shutterless scans'
_diffrn_measurement_specimen_support 'nylon loop'
_diffrn_radiation_monochromator 'Helios Multi-layer Optic'
_diffrn_radiation_probe x-ray
_diffrn_radiation_type MoK\a
_diffrn_radiation_wavelength 0.71073
_diffrn_reflns_av_R_equivalents 0.0266
_diffrn_reflns_av_unetI/netI 0.0416
_diffrn_reflns_Laue_measured_fraction_full 0.992
_diffrn_reflns_Laue_measured_fraction_max 0.992
_diffrn_reflns_limit_h_max 9
_diffrn_reflns_limit_h_min -8
_diffrn_reflns_limit_k_max 17
_diffrn_reflns_limit_k_min -16
_diffrn_reflns_limit_l_max 22
_diffrn_reflns_limit_l_min -22
_diffrn_reflns_number 14170
_diffrn_reflns_point_group_measured_fraction_full 0.992
_diffrn_reflns_point_group_measured_fraction_max 0.992
_diffrn_reflns_theta_full 25.242
_diffrn_reflns_theta_max 25.349
_diffrn_reflns_theta_min 2.350
_diffrn_source TXS
_diffrn_source_type 'Rotaing Anode'
_exptl_absorpt_coefficient_mu 1.004
_exptl_absorpt_correction_T_max 0.0949
_exptl_absorpt_correction_T_min 0.0589
_exptl_absorpt_correction_type multi-scan
_exptl_absorpt_process_details
;
SADABS-2016/2 (Bruker,2016/2) was used for absorption correction.
wR2(int) was 0.1065 before and 0.0433 after correction.
The Ratio of minimum to maximum transmission is 0.6207.
The \l/2 correction factor is Not present.
;
_exptl_crystal_colour green
_exptl_crystal_colour_primary green
_exptl_crystal_density_diffrn 1.393
_exptl_crystal_description block
_exptl_crystal_F_000 834
_exptl_crystal_size_max 0.13
_exptl_crystal_size_mid 0.12
_exptl_crystal_size_min 0.1
_refine_diff_density_max 1.483
_refine_diff_density_min -0.638
_refine_diff_density_rms 0.084
_refine_ls_extinction_method none
_refine_ls_goodness_of_fit_ref 1.057
_refine_ls_hydrogen_treatment constr
_refine_ls_matrix_type full
_refine_ls_number_parameters 533
_refine_ls_number_reflns 7057
_refine_ls_number_restraints 641
_refine_ls_restrained_S_all 1.042
_refine_ls_R_factor_all 0.0607
_refine_ls_R_factor_gt 0.0505
_refine_ls_shift/su_max 0.001
_refine_ls_shift/su_mean 0.000
_refine_ls_structure_factor_coef Fsqd
_refine_ls_weighting_details 'w=1/[\s^2^(Fo^2^)+(0.0585P)^2^+3.6285P] where P=(Fo^2^+2Fc^2^)/3'
_refine_ls_weighting_scheme calc
_refine_ls_wR_factor_gt 0.1288
_refine_ls_wR_factor_ref 0.1353
_reflns_Friedel_coverage 0.000
_reflns_number_gt 5801
_reflns_number_total 7057
_reflns_threshold_expression 'I > 2\s(I)'
_cod_data_source_file d3dt00610g2.cif
_cod_data_source_block 20211224xfxd3_0m
_cod_depositor_comments
;
The following automatic conversions were performed:

data item '_diffrn_radiation_probe' value 'X-ray' was changed to
'x-ray' in accordance with the
/home/data/users/saulius/crontab/automatic-downloads/rss-feeds/RSC/lib/dictionaries/cif_core.dic
dictionary named 'cif_core.dic' version 2.4.2 last updated on
2011-04-26.

Automatic conversion script
Id: cif_fix_values 7556 2019-12-06 15:28:31Z antanas 
;
_cod_original_formula_sum 'C27 H43.60 Mn2 Mo N15 O1.80'
_cod_database_code 7712711
_shelx_shelxl_version_number 2019/3
_shelx_space_group_comment
;
The symmetry employed for this shelxl refinement is uniquely defined
by the following loop, which should always be used as a source of
symmetry information in preference to the above space-group names.
They are only intended as comments.
;
_shelx_estimated_absorpt_t_max 0.906
_shelx_estimated_absorpt_t_min 0.881
_olex2_refinement_description
;
1. Fixed Uiso
 At 1.2 times of:
  All C(H) groups, All C(H,H) groups, All N(H,H) groups, All N(H,H,H,H) groups
 At 1.5 times of:
  All C(H,H,H) groups, All O(H,H) groups
2. Restrained distances
 C16-C15 = C16-C17 = C18-C17 = C18-C19 = C14-C19 = C14-C15 = C15A-C14A = C19A-
 C14A = C18A-C19A = C18A-C17A = C17A-C16A = C15A-C16A
 1.53 with sigma of 0.005
 C9-C10 = C11-C10 = C11-C12 = C13-C12 = C13-C8 = C8A-C9A = C9-C8 = C8A-C13A =
 C13A-C12A = C11A-C12A = C11A-C10A = C10A-C9A
 1.53 with sigma of 0.005
 C16A-C18A
 2.6 with sigma of 0.005
 C17A-C19A
 2.6 with sigma of 0.005
 C15-C19
 2.6 with sigma of 0.005
 C16-C14
 2.6 with sigma of 0.005
 C18-C14
 2.6 with sigma of 0.005
 C13A-C11A
 2.6 with sigma of 0.005
 C10A-C12A
 2.6 with sigma of 0.005
 C11A-C9A
 2.6 with sigma of 0.005
 N8-C8 \\sim N8A-C8A
 with sigma of 0.02
 N9-C9A \\sim N9-C9
 with sigma of 0.02
 C11A-C12A \\sim C11-C12
 with sigma of 0.02
 N10-C14 \\sim N10A-C14A
 with sigma of 0.02
 C21A-C20A \\sim C21-C20
 with sigma of 0.02
 N13A-C21A \\sim N13-C21
 with sigma of 0.02
3. Uiso/Uaniso restraints and constraints
N9 \\sim N8A \\sim C10 \\sim C9A \\sim C8 \\sim C13A \\sim C11A \\sim C12 \\sim
C9 \\sim C10A \\sim C11 \\sim C12A \\sim C13 \\sim C8A \\sim N8: within 2A with
sigma of 0.01 and sigma for terminal atoms of 0.02 within 2A
N11 \\sim N10A \\sim C14 \\sim C16 \\sim C15A \\sim C19A \\sim C17A \\sim C18
\\sim C15 \\sim C16A \\sim C17 \\sim C18A \\sim C19 \\sim C14A \\sim N10:
within 2A with sigma of 0.01 and sigma for terminal atoms of 0.02 within 2A
C21A \\sim C20A \\sim N13A \\sim C20 \\sim C21 \\sim N13: within 2A with sigma
of 0.01 and sigma for terminal atoms of 0.02 within 2A
4. Rigid body (RIGU) restrains
 C10, C11, N8, C8, C13, C12, C9, N9
 with sigma for 1-2 distances of 0.004 and sigma for 1-3 distances of 0.004
 N8A, C10A, C8A, C9A, C12A, C13A, C11A
 with sigma for 1-2 distances of 0.004 and sigma for 1-3 distances of 0.004
5. Others
 Sof(H9BC)=Sof(H9BD)=Sof(N8A)=Sof(H8AA)=Sof(H8AB)=Sof(C9A)=Sof(H9A)=Sof(C13A)=
 Sof(H13A)=Sof(H13B)=Sof(C11A)=Sof(H11E)=Sof(H11F)=Sof(C10A)=Sof(H10E)=
 Sof(H10F)=Sof(C12A)=Sof(H12C)=Sof(H12D)=Sof(C8A)=Sof(H8A)=1-FVAR(1)
 Sof(H9AA)=Sof(H9AB)=Sof(C10)=Sof(H10C)=Sof(H10D)=Sof(C8)=Sof(H8)=Sof(C12)=
 Sof(H12A)=Sof(H12B)=Sof(C9)=Sof(H9)=Sof(C11)=Sof(H11G)=Sof(H11H)=Sof(C13)=
 Sof(H13C)=Sof(H13D)=Sof(N8)=Sof(H8B)=Sof(H8C)=FVAR(1)
 Sof(H11C)=Sof(H11D)=Sof(N10A)=Sof(H10A)=Sof(H10B)=Sof(C15A)=Sof(H15A)=
 Sof(C19A)=Sof(H19A)=Sof(H19B)=Sof(C17A)=Sof(H17A)=Sof(H17B)=Sof(C16A)=
 Sof(H16C)=Sof(H16D)=Sof(C18A)=Sof(H18C)=Sof(H18D)=Sof(C14A)=Sof(H14A)=1-FVAR(2)
 Sof(H11A)=Sof(H11B)=Sof(C14)=Sof(H14)=Sof(C16)=Sof(H16A)=Sof(H16B)=Sof(C18)=
 Sof(H18A)=Sof(H18B)=Sof(C15)=Sof(H15)=Sof(C17)=Sof(H17C)=Sof(H17D)=Sof(C19)=
 Sof(H19C)=Sof(H19D)=Sof(N10)=Sof(H10G)=Sof(H10H)=FVAR(2)
 Sof(C21A)=Sof(C20A)=Sof(H20A)=Sof(H20B)=Sof(H20C)=Sof(N13A)=1-FVAR(3)
 Sof(C20)=Sof(H20D)=Sof(H20E)=Sof(H20F)=Sof(C21)=Sof(N13)=FVAR(3)
 Fixed Sof: O1(0.8) H1A(0.8) H1B(0.8) O2(0.5) H2A(0.5) H2B(0.5)
6.a Free rotating group:
 O2(H2A,H2B)
6.b Rotating group:
 O1(H1A,H1B)
6.c Ternary CH refined with riding coordinates:
 C14(H14), C9A(H9A), C8(H8), C15A(H15A), C9(H9), C8A(H8A), C15(H15), C14A(H14A)
6.d Secondary CH2 refined with riding coordinates:
 N9(H9BC,H9BD), N9(H9AA,H9AB), N11(H11A,H11B), N11(H11C,H11D), N8A(H8AA,H8AB),
 N10A(H10A,H10B), C10(H10C,H10D), C16(H16A,H16B), C19A(H19A,H19B), C13A(H13A,
 H13B), C17A(H17A,H17B), C18(H18A,H18B), C11A(H11E,H11F), C12(H12A,H12B),
 C10A(H10E,H10F), C11(H11G,H11H), C12A(H12C,H12D), C13(H13C,H13D), N8(H8B,H8C),
 C16A(H16C,H16D), C17(H17C,H17D), C18A(H18C,H18D), C19(H19C,H19D), N10(H10G,
 H10H)
6.e Idealised Me refined as rotating group:
 C22(H22A,H22B,H22C), C20A(H20A,H20B,H20C), C20(H20D,H20E,H20F)
;
_smtbx_masks_special_details
;
A solvent mask was calculated and 100 electrons were 
found in a volume of 369\%A^3^ in 1 void per unit cell. 
This is consistent with the presence of 2[C2H3N], 0.5[H2O] 
per Asymmetric Unit which account for 98 electrons 
per unit cell.
;
_olex2_submission_special_instructions 'No special instructions were received'
_site XU

loop_
_space_group_symop_operation_xyz
'x, y, z'
'-x, -y, -z'

loop_
_atom_site_label
_atom_site_type_symbol
_atom_site_fract_x
_atom_site_fract_y
_atom_site_fract_z
_atom_site_U_iso_or_equiv
_atom_site_adp_type
_atom_site_occupancy
_atom_site_site_symmetry_order
_atom_site_calc_flag
_atom_site_refinement_flags_posn
_atom_site_refinement_flags_adp
_atom_site_refinement_flags_occupancy
_atom_site_disorder_assembly
_atom_site_disorder_group
Mo1 Mo 0.77826(4) 0.26909(2) 0.45668(2) 0.03880(13) Uani 1 1 d . . . . .
Mn2 Mn 0.79503(8) -0.05026(5) 0.36704(4) 0.04086(18) Uani 1 1 d . . . . .
Mn1 Mn 0.31921(8) 0.52973(5) 0.33146(4) 0.04277(19) Uani 1 1 d . . . . .
N7 N 0.5649(5) -0.1429(3) 0.4217(2) 0.0463(9) Uani 1 1 d . . . . .
N4 N 1.0802(5) 0.4486(3) 0.3959(3) 0.0526(10) Uani 1 1 d . . . . .
N6 N 0.9660(5) -0.1387(3) 0.4316(3) 0.0567(11) Uani 1 1 d . . . . .
N3 N 0.6915(6) 0.3831(3) 0.5893(3) 0.0555(11) Uani 1 1 d . . . . .
N1 N 0.5017(5) 0.4211(3) 0.3721(3) 0.0577(11) Uani 1 1 d . . . . .
N2 N 0.7264(5) 0.0649(3) 0.4153(3) 0.0564(11) Uani 1 1 d . . . . .
C1 C 0.5991(6) 0.3664(3) 0.3998(3) 0.0457(11) Uani 1 1 d . . . . .
C6 C 1.0525(6) -0.1827(3) 0.4716(3) 0.0481(12) Uani 1 1 d . . . . .
C3 C 0.7198(6) 0.3434(3) 0.5437(3) 0.0445(11) Uani 1 1 d . . . . .
C2 C 0.7390(6) 0.1367(3) 0.4303(3) 0.0474(11) Uani 1 1 d . . . . .
C7 C 0.4448(6) -0.1880(3) 0.4624(3) 0.0443(11) Uani 1 1 d . . . . .
N9 N 0.5331(7) 0.6291(4) 0.2411(3) 0.0813(15) Uani 1 1 d D U . . .
H9BC H 0.586752 0.664891 0.263565 0.098 Uiso 0.592(10) 1 calc R U P A 2
H9BD H 0.612664 0.590096 0.223255 0.098 Uiso 0.592(10) 1 calc R U P A 2
H9AA H 0.617801 0.642009 0.263797 0.098 Uiso 0.408(10) 1 calc R U P A 1
H9AB H 0.580172 0.598592 0.206058 0.098 Uiso 0.408(10) 1 calc R U P A 1
C4 C 0.9712(6) 0.3875(3) 0.4195(3) 0.0441(10) Uani 1 1 d . . . . .
N11 N 1.0131(7) 0.0510(4) 0.2810(3) 0.0878(16) Uani 1 1 d . U . . .
H11A H 1.038882 0.099979 0.299501 0.105 Uiso 0.538(9) 1 calc R U P B 1
H11B H 1.108955 0.014946 0.275460 0.105 Uiso 0.538(9) 1 calc R U P B 1
H11C H 1.000171 0.114934 0.281327 0.105 Uiso 0.462(9) 1 calc R U P B 2
H11D H 1.116964 0.030477 0.293100 0.105 Uiso 0.462(9) 1 calc R U P B 2
C22 C 0.7627(7) 0.6196(4) 0.4362(3) 0.0639(15) Uani 1 1 d . . . . .
H22A H 0.862997 0.578165 0.443625 0.096 Uiso 1 1 calc R U . . .
H22B H 0.660623 0.577142 0.443481 0.096 Uiso 1 1 calc R U . . .
H22C H 0.742483 0.655712 0.473941 0.096 Uiso 1 1 calc R U . . .
N8A N 0.176(2) 0.6510(10) 0.2534(12) 0.092(4) Uani 0.592(10) 1 d D U P A 2
H8AA H 0.122070 0.623379 0.225754 0.110 Uiso 0.592(10) 1 calc R U P A 2
H8AB H 0.094664 0.676291 0.283228 0.110 Uiso 0.592(10) 1 calc R U P A 2
C5 C 0.9226(9) 0.2815(4) 0.3445(4) 0.0700(16) Uani 1 1 d . . . . .
O1 O 0.2947(8) 0.4444(4) 0.2414(3) 0.0876(18) Uani 0.8 1 d . . P A .
H1A H 0.228858 0.389841 0.264859 0.131 Uiso 0.8 1 d R U P . .
H1B H 0.395756 0.422384 0.225837 0.131 Uiso 0.8 1 d R U P . .
C23 C 0.7941(10) 0.6886(5) 0.3610(4) 0.0802(18) Uani 1 1 d . . . . .
N10A N 0.713(4) -0.0180(18) 0.2569(15) 0.102(4) Uani 0.462(9) 1 d D U P B 2
H10A H 0.717470 -0.074741 0.243709 0.122 Uiso 0.462(9) 1 calc R U P B 2
H10B H 0.600325 -0.000504 0.263265 0.122 Uiso 0.462(9) 1 calc R U P B 2
N5 N 0.9987(10) 0.2894(5) 0.2822(4) 0.112(3) Uani 1 1 d . . . . .
N12 N 0.8194(12) 0.7426(7) 0.3008(4) 0.140(3) Uani 1 1 d . . . . .
C21A C 0.379(4) 0.104(3) 0.3277(13) 0.135(7) Uani 0.57(3) 1 d D U P C 2
C10 C 0.574(3) 0.8023(16) 0.1394(17) 0.124(4) Uani 0.408(10) 1 d D U P A 1
H10C H 0.626195 0.775402 0.097525 0.148 Uiso 0.408(10) 1 calc R U P A 1
H10D H 0.667917 0.821750 0.160449 0.148 Uiso 0.408(10) 1 calc R U P A 1
C20A C 0.301(5) 0.139(3) 0.3941(15) 0.130(8) Uani 0.57(3) 1 d D U P C 2
H20A H 0.298749 0.211506 0.376474 0.195 Uiso 0.57(3) 1 calc R U P C 2
H20B H 0.370763 0.116868 0.434135 0.195 Uiso 0.57(3) 1 calc R U P C 2
H20C H 0.183302 0.110113 0.415301 0.195 Uiso 0.57(3) 1 calc R U P C 2
O2 O 0.3107(15) 0.8795(10) 0.3018(6) 0.108(4) Uani 0.5 1 d G . P . .
H2A H 0.333327 0.864410 0.259318 0.162 Uiso 0.5 1 d G U P . .
H2B H 0.214146 0.846769 0.327098 0.162 Uiso 0.5 1 d G U P . .
C14 C 0.882(2) 0.0121(10) 0.1877(5) 0.109(3) Uani 0.538(9) 1 d D U P B 1
H14 H 0.974534 -0.038007 0.192172 0.131 Uiso 0.538(9) 1 calc R U P B 1
C16 C 1.103(2) 0.1622(12) 0.1407(8) 0.126(4) Uani 0.538(9) 1 d D U P B 1
H16A H 1.128126 0.222841 0.153051 0.151 Uiso 0.538(9) 1 calc R U P B 1
H16B H 1.211386 0.125710 0.136314 0.151 Uiso 0.538(9) 1 calc R U P B 1
C9A C 0.4721(15) 0.6949(10) 0.1788(7) 0.111(3) Uani 0.592(10) 1 d D U P A 2
H9A H 0.458278 0.653720 0.145458 0.133 Uiso 0.592(10) 1 calc R U P A 2
C8 C 0.290(3) 0.6930(16) 0.1821(13) 0.115(3) Uani 0.408(10) 1 d D U P A 1
H8 H 0.342546 0.647981 0.152623 0.138 Uiso 0.408(10) 1 calc R U P A 1
C15A C 1.002(2) 0.0439(15) 0.2006(10) 0.114(3) Uani 0.462(9) 1 d D U P B 2
H15A H 1.036893 -0.023293 0.197147 0.137 Uiso 0.462(9) 1 calc R U P B 2
C19A C 0.768(2) 0.0767(16) 0.1150(8) 0.123(4) Uani 0.462(9) 1 d D U P B 2
H19A H 0.654727 0.107816 0.113661 0.147 Uiso 0.462(9) 1 calc R U P B 2
H19B H 0.758968 0.011563 0.106541 0.147 Uiso 0.462(9) 1 calc R U P B 2
N13A N 0.429(3) 0.090(2) 0.2698(11) 0.150(7) Uani 0.57(3) 1 d D U P C 2
C13A C 0.2110(14) 0.8199(11) 0.1564(9) 0.126(4) Uani 0.592(10) 1 d D U P A 2
H13A H 0.132447 0.847932 0.192137 0.152 Uiso 0.592(10) 1 calc R U P A 2
H13B H 0.140903 0.800293 0.124502 0.152 Uiso 0.592(10) 1 calc R U P A 2
C17A C 1.0931(19) 0.1299(17) 0.0615(9) 0.140(4) Uani 0.462(9) 1 d D U P B 2
H17A H 1.132559 0.067464 0.051664 0.167 Uiso 0.462(9) 1 calc R U P B 2
H17B H 1.165765 0.185576 0.022020 0.167 Uiso 0.462(9) 1 calc R U P B 2
C18 C 1.009(3) 0.0995(12) 0.0424(6) 0.140(4) Uani 0.538(9) 1 d D U P B 1
H18A H 0.974821 0.119692 -0.008547 0.168 Uiso 0.538(9) 1 calc R U P B 1
H18B H 1.115365 0.061458 0.038905 0.168 Uiso 0.538(9) 1 calc R U P B 1
C11A C 0.5169(15) 0.8643(10) 0.0690(7) 0.141(4) Uani 0.592(10) 1 d D U P A 2
H11E H 0.600797 0.921918 0.045920 0.169 Uiso 0.592(10) 1 calc R U P A 2
H11F H 0.498172 0.840150 0.026753 0.169 Uiso 0.592(10) 1 calc R U P A 2
C12 C 0.356(3) 0.8579(17) 0.0626(13) 0.138(4) Uani 0.408(10) 1 d D U P A 1
H12A H 0.289783 0.914270 0.036510 0.166 Uiso 0.408(10) 1 calc R U P A 1
H12B H 0.429857 0.834947 0.022430 0.166 Uiso 0.408(10) 1 calc R U P A 1
C9 C 0.455(2) 0.7220(13) 0.2031(13) 0.109(3) Uani 0.408(10) 1 d D U P A 1
H9 H 0.414004 0.752625 0.244576 0.131 Uiso 0.408(10) 1 calc R U P A 1
C10A C 0.5975(13) 0.7808(11) 0.1263(11) 0.126(4) Uani 0.592(10) 1 d D U P A 2
H10E H 0.692661 0.753303 0.096710 0.151 Uiso 0.592(10) 1 calc R U P A 2
H10F H 0.648633 0.810419 0.159028 0.151 Uiso 0.592(10) 1 calc R U P A 2
C11 C 0.471(3) 0.8940(15) 0.1069(13) 0.135(4) Uani 0.408(10) 1 d D U P A 1
H11G H 0.549063 0.950518 0.071975 0.162 Uiso 0.408(10) 1 calc R U P A 1
H11H H 0.400414 0.914857 0.148880 0.162 Uiso 0.408(10) 1 calc R U P A 1
C12A C 0.3450(15) 0.9007(8) 0.1037(10) 0.141(4) Uani 0.592(10) 1 d D U P A 2
H12C H 0.370209 0.943671 0.133376 0.169 Uiso 0.592(10) 1 calc R U P A 2
H12D H 0.292904 0.942846 0.060766 0.169 Uiso 0.592(10) 1 calc R U P A 2
C13 C 0.231(3) 0.7729(17) 0.1163(14) 0.132(4) Uani 0.408(10) 1 d D U P A 1
H13C H 0.129225 0.803318 0.139255 0.158 Uiso 0.408(10) 1 calc R U P A 1
H13D H 0.190204 0.738518 0.083757 0.158 Uiso 0.408(10) 1 calc R U P A 1
C8A C 0.2900(17) 0.7274(11) 0.2033(9) 0.114(3) Uani 0.592(10) 1 d D U P A 2
H8A H 0.316207 0.755557 0.242958 0.137 Uiso 0.592(10) 1 calc R U P A 2
N8 N 0.188(4) 0.6223(18) 0.2432(18) 0.107(5) Uani 0.408(10) 1 d D U P A 1
H8B H 0.136391 0.581650 0.224085 0.128 Uiso 0.408(10) 1 calc R U P A 1
H8C H 0.103662 0.654134 0.266065 0.128 Uiso 0.408(10) 1 calc R U P A 1
C15 C 0.966(2) 0.0960(12) 0.2059(6) 0.108(3) Uani 0.538(9) 1 d D U P B 1
H15 H 0.870041 0.141138 0.214734 0.130 Uiso 0.538(9) 1 calc R U P B 1
C16A C 1.125(2) 0.1255(15) 0.1408(9) 0.127(4) Uani 0.462(9) 1 d D U P B 2
H16C H 1.246621 0.109562 0.144353 0.152 Uiso 0.462(9) 1 calc R U P B 2
H16D H 1.102130 0.190463 0.149560 0.152 Uiso 0.462(9) 1 calc R U P B 2
C17 C 1.043(3) 0.1925(12) 0.0636(9) 0.138(4) Uani 0.538(9) 1 d D U P B 1
H17C H 1.133015 0.236455 0.022709 0.165 Uiso 0.538(9) 1 calc R U P B 1
H17D H 0.936292 0.230100 0.067480 0.165 Uiso 0.538(9) 1 calc R U P B 1
C18A C 0.906(2) 0.1439(15) 0.0505(8) 0.138(4) Uani 0.462(9) 1 d D U P B 2
H18C H 0.877861 0.214182 0.044739 0.165 Uiso 0.462(9) 1 calc R U P B 2
H18D H 0.897886 0.132352 0.001644 0.165 Uiso 0.462(9) 1 calc R U P B 2
C19 C 0.864(2) 0.0338(13) 0.1041(6) 0.125(4) Uani 0.538(9) 1 d D U P B 1
H19C H 0.753203 0.066536 0.097804 0.150 Uiso 0.538(9) 1 calc R U P B 1
H19D H 0.856998 -0.030586 0.094222 0.150 Uiso 0.538(9) 1 calc R U P B 1
C14A C 0.813(2) 0.0602(16) 0.1941(8) 0.111(3) Uani 0.462(9) 1 d D U P B 2
H14A H 0.784153 0.123206 0.206309 0.134 Uiso 0.462(9) 1 calc R U P B 2
N10 N 0.748(3) -0.0391(15) 0.2497(12) 0.095(4) Uani 0.538(9) 1 d D U P B 1
H10G H 0.733497 -0.101818 0.247867 0.114 Uiso 0.538(9) 1 calc R U P B 1
H10H H 0.647957 -0.007294 0.243190 0.114 Uiso 0.538(9) 1 calc R U P B 1
C20 C 0.295(7) 0.109(4) 0.4110(14) 0.129(8) Uani 0.43(3) 1 d D U P C 1
H20D H 0.171404 0.119946 0.416933 0.194 Uiso 0.43(3) 1 calc R U P C 1
H20E H 0.346608 0.142351 0.440476 0.194 Uiso 0.43(3) 1 calc R U P C 1
H20F H 0.313360 0.036811 0.430105 0.194 Uiso 0.43(3) 1 calc R U P C 1
C21 C 0.379(6) 0.149(4) 0.3283(16) 0.134(7) Uani 0.43(3) 1 d D U P C 1
N13 N 0.451(3) 0.166(3) 0.2664(14) 0.149(8) Uani 0.43(3) 1 d D U P C 1

loop_
_atom_site_aniso_label
_atom_site_aniso_U_11
_atom_site_aniso_U_22
_atom_site_aniso_U_33
_atom_site_aniso_U_23
_atom_site_aniso_U_13
_atom_site_aniso_U_12
Mo1 0.02584(19) 0.02356(19) 0.0686(3) -0.01567(16) -0.01123(16) -0.00082(13)
Mn2 0.0344(4) 0.0327(3) 0.0539(4) -0.0128(3) -0.0067(3) -0.0005(3)
Mn1 0.0311(3) 0.0347(4) 0.0563(4) -0.0058(3) -0.0086(3) -0.0016(3)
N7 0.035(2) 0.0371(19) 0.067(3) -0.0176(18) -0.0077(19) -0.0079(16)
N4 0.037(2) 0.047(2) 0.070(3) -0.014(2) -0.0072(19) -0.0140(18)
N6 0.041(2) 0.044(2) 0.087(3) -0.016(2) -0.026(2) 0.0051(18)
N3 0.054(3) 0.042(2) 0.069(3) -0.018(2) -0.008(2) -0.0086(19)
N1 0.045(2) 0.051(2) 0.071(3) -0.010(2) -0.014(2) 0.0099(19)
N2 0.050(2) 0.040(2) 0.083(3) -0.030(2) -0.006(2) -0.0055(18)
C1 0.034(2) 0.037(2) 0.063(3) -0.013(2) -0.006(2) -0.0029(19)
C6 0.033(2) 0.031(2) 0.082(3) -0.017(2) -0.015(2) -0.0027(18)
C3 0.032(2) 0.031(2) 0.070(3) -0.012(2) -0.014(2) -0.0031(17)
C2 0.038(2) 0.035(2) 0.069(3) -0.018(2) -0.009(2) 0.0005(18)
C7 0.039(2) 0.031(2) 0.069(3) -0.020(2) -0.018(2) 0.0035(19)
N9 0.059(3) 0.084(3) 0.076(3) 0.004(3) -0.005(2) -0.023(2)
C4 0.035(2) 0.037(2) 0.063(3) -0.017(2) -0.012(2) 0.0043(19)
N11 0.076(3) 0.091(4) 0.081(3) -0.020(3) 0.012(3) -0.025(3)
C22 0.058(3) 0.057(3) 0.075(4) -0.021(3) -0.011(3) 0.010(3)
N8A 0.068(4) 0.078(6) 0.096(6) 0.016(5) -0.016(4) 0.012(5)
C5 0.082(4) 0.046(3) 0.082(4) -0.029(3) 0.000(3) -0.018(3)
O1 0.092(4) 0.084(4) 0.088(4) -0.040(3) 0.005(3) -0.030(3)
C23 0.086(5) 0.079(4) 0.072(4) -0.022(4) -0.010(4) 0.007(4)
N10A 0.141(8) 0.101(7) 0.053(5) -0.012(6) -0.009(5) -0.055(6)
N5 0.149(6) 0.091(4) 0.090(4) -0.046(4) 0.023(4) -0.047(4)
N12 0.149(8) 0.150(7) 0.086(5) 0.001(5) -0.005(5) 0.000(6)
C21A 0.075(6) 0.220(19) 0.084(6) -0.011(10) -0.022(6) 0.030(13)
C10 0.106(5) 0.110(6) 0.100(6) 0.029(5) 0.004(5) -0.011(5)
C20A 0.070(8) 0.22(2) 0.077(10) -0.008(11) -0.023(9) 0.031(13)
O2 0.084(7) 0.135(10) 0.083(7) -0.014(7) 0.001(6) -0.015(6)
C14 0.147(6) 0.109(6) 0.060(4) -0.022(4) 0.006(4) -0.050(5)
C16 0.150(6) 0.115(6) 0.083(5) -0.017(5) 0.027(5) -0.045(6)
C9A 0.091(4) 0.102(5) 0.093(5) 0.025(4) -0.006(4) -0.009(4)
C8 0.094(4) 0.104(6) 0.101(5) 0.025(5) -0.012(4) 0.000(4)
C15A 0.134(6) 0.109(6) 0.074(4) -0.016(5) 0.023(5) -0.043(5)
C19A 0.157(7) 0.126(7) 0.065(5) -0.015(5) 0.007(6) -0.045(6)
N13A 0.104(9) 0.214(19) 0.103(8) -0.016(12) -0.017(7) 0.030(13)
C13A 0.113(5) 0.108(6) 0.108(6) 0.028(5) -0.013(5) 0.011(5)
C17A 0.164(7) 0.133(7) 0.087(5) -0.014(6) 0.027(6) -0.044(6)
C18 0.170(7) 0.137(7) 0.084(5) -0.016(6) 0.019(6) -0.044(6)
C11A 0.119(5) 0.123(6) 0.113(6) 0.039(5) 0.005(5) -0.005(5)
C12 0.121(6) 0.121(6) 0.114(6) 0.031(5) -0.005(5) 0.004(5)
C9 0.090(4) 0.097(5) 0.096(5) 0.023(5) -0.002(4) -0.009(4)
C10A 0.108(5) 0.109(6) 0.102(6) 0.031(5) 0.007(5) -0.011(5)
C11 0.117(6) 0.117(6) 0.113(6) 0.031(5) 0.003(6) -0.003(5)
C12A 0.124(5) 0.119(6) 0.120(6) 0.029(5) -0.001(5) 0.008(5)
C13 0.112(5) 0.117(6) 0.113(6) 0.029(5) -0.011(5) 0.010(5)
C8A 0.096(4) 0.098(6) 0.102(5) 0.027(4) -0.009(4) 0.005(4)
N8 0.079(6) 0.102(8) 0.099(7) 0.027(6) -0.019(5) -0.004(6)
C15 0.133(5) 0.100(6) 0.070(4) -0.016(5) 0.018(4) -0.047(5)
C16A 0.150(6) 0.116(7) 0.082(5) -0.014(5) 0.028(5) -0.047(6)
C17 0.164(7) 0.125(7) 0.085(5) -0.006(6) 0.025(5) -0.047(6)
C18A 0.168(7) 0.136(7) 0.078(5) -0.010(5) 0.016(6) -0.040(6)
C19 0.160(7) 0.123(6) 0.070(5) -0.018(5) 0.013(5) -0.044(6)
C14A 0.144(6) 0.109(6) 0.062(4) -0.013(5) 0.006(5) -0.045(5)
N10 0.139(7) 0.094(7) 0.049(5) -0.022(5) -0.006(5) -0.059(6)
C20 0.071(9) 0.22(2) 0.066(10) -0.007(12) -0.010(10) 0.029(14)
C21 0.073(7) 0.21(2) 0.087(7) -0.010(11) -0.021(6) 0.031(13)
N13 0.100(10) 0.22(2) 0.097(9) -0.007(14) -0.023(8) 0.031(14)

loop_
_atom_type_symbol
_atom_type_description
_atom_type_scat_dispersion_real
_atom_type_scat_dispersion_imag
_atom_type_scat_source
C C 0.0033 0.0016 'International Tables Vol C Tables 4.2.6.8 and 6.1.1.4'
H H 0.0000 0.0000 'International Tables Vol C Tables 4.2.6.8 and 6.1.1.4'
Mn Mn 0.3368 0.7283 'International Tables Vol C Tables 4.2.6.8 and 6.1.1.4'
Mo Mo -1.6832 0.6857 'International Tables Vol C Tables 4.2.6.8 and 6.1.1.4'
N N 0.0061 0.0033 'International Tables Vol C Tables 4.2.6.8 and 6.1.1.4'
O O 0.0106 0.0060 'International Tables Vol C Tables 4.2.6.8 and 6.1.1.4'

loop_
_geom_angle_atom_site_label_1
_geom_angle_atom_site_label_2
_geom_angle_atom_site_label_3
_geom_angle
_geom_angle_site_symmetry_1
_geom_angle_site_symmetry_3
_geom_angle_publ_flag
C1 Mo1 C6 170.58(19) . 2_756 y
C1 Mo1 C3 85.99(18) . . y
C1 Mo1 C7 86.42(17) . 2_656 y
C6 Mo1 C3 84.59(18) 2_756 . y
C6 Mo1 C7 90.76(17) 2_756 2_656 y
C2 Mo1 C1 101.94(18) . . y
C2 Mo1 C6 85.70(18) . 2_756 y
C2 Mo1 C3 145.29(17) . . y
C2 Mo1 C7 72.18(17) . 2_656 y
C2 Mo1 C4 136.60(18) . . y
C2 Mo1 C5 70.30(19) . . y
C7 Mo1 C3 74.71(16) 2_656 . y
C4 Mo1 C1 91.47(17) . . y
C4 Mo1 C6 86.58(17) . 2_756 y
C4 Mo1 C3 75.86(17) . . y
C4 Mo1 C7 150.58(18) . 2_656 y
C5 Mo1 C1 86.9(2) . . y
C5 Mo1 C6 101.0(2) . 2_756 y
C5 Mo1 C3 144.36(18) . . y
C5 Mo1 C7 139.5(2) . 2_656 y
C5 Mo1 C4 69.46(19) . . y
N7 Mn2 N11 165.1(2) . . y
N7 Mn2 N10A 88.7(6) . . y
N7 Mn2 N10 91.0(5) . . y
N6 Mn2 N7 98.20(16) . . y
N6 Mn2 N2 106.14(18) . . y
N6 Mn2 N11 92.8(2) . . y
N6 Mn2 N10A 141.5(8) . . y
N6 Mn2 N10 130.2(7) . . y
N2 Mn2 N7 97.21(15) . . y
N2 Mn2 N11 89.3(2) . . y
N2 Mn2 N10A 110.5(8) . . y
N2 Mn2 N10 121.1(6) . . y
N10A Mn2 N11 76.4(6) . . y
N10 Mn2 N11 74.2(5) . . y
N4 Mn1 N3 92.12(16) 1_455 2_666 y
N4 Mn1 N9 166.20(19) 1_455 . y
N4 Mn1 N8A 92.0(4) 1_455 . y
N4 Mn1 O1 84.14(18) 1_455 . y
N4 Mn1 N8 91.2(6) 1_455 . y
N3 Mn1 N9 93.8(2) 2_666 . y
N3 Mn1 N8A 90.5(6) 2_666 . y
N3 Mn1 O1 172.2(2) 2_666 . y
N1 Mn1 N4 100.20(16) . 1_455 y
N1 Mn1 N3 100.64(18) . 2_666 y
N1 Mn1 N9 90.95(18) . . y
N1 Mn1 N8A 163.0(4) . . y
N1 Mn1 O1 86.8(2) . . y
N1 Mn1 N8 153.4(8) . . y
N9 Mn1 N8A 75.5(4) . . y
N9 Mn1 O1 88.4(2) . . y
N8A Mn1 O1 82.8(6) . . y
N8 Mn1 N3 102.9(9) . 2_666 y
N8 Mn1 N9 75.4(6) . . y
N8 Mn1 O1 70.4(9) . . y
C7 N7 Mn2 167.6(4) . . ?
C4 N4 Mn1 161.1(4) . 1_655 ?
C6 N6 Mn2 173.8(5) . . ?
C3 N3 Mn1 170.5(4) . 2_666 ?
C1 N1 Mn1 173.3(5) . . ?
C2 N2 Mn2 159.3(4) . . ?
N1 C1 Mo1 176.5(5) . . ?
N6 C6 Mo1 177.4(5) . 2_756 ?
N3 C3 Mo1 179.0(4) . . ?
N2 C2 Mo1 176.7(4) . . ?
N7 C7 Mo1 177.0(4) . 2_656 ?
Mn1 N9 H9BC 109.0 . . ?
Mn1 N9 H9BD 109.0 . . ?
Mn1 N9 H9AA 110.3 . . ?
Mn1 N9 H9AB 110.3 . . ?
H9BC N9 H9BD 107.8 . . ?
H9AA N9 H9AB 108.5 . . ?
C9A N9 Mn1 112.8(6) . . ?
C9A N9 H9BC 109.0 . . ?
C9A N9 H9BD 109.0 . . ?
C9 N9 Mn1 107.2(8) . . ?
C9 N9 H9AA 110.3 . . ?
C9 N9 H9AB 110.3 . . ?
N4 C4 Mo1 175.6(4) . . ?
Mn2 N11 H11A 109.4 . . ?
Mn2 N11 H11B 109.4 . . ?
Mn2 N11 H11C 110.5 . . ?
Mn2 N11 H11D 110.5 . . ?
H11A N11 H11B 108.0 . . ?
H11C N11 H11D 108.6 . . ?
C15A N11 Mn2 106.4(6) . . ?
C15A N11 H11C 110.5 . . ?
C15A N11 H11D 110.5 . . ?
C15 N11 Mn2 111.4(6) . . ?
C15 N11 H11A 109.4 . . ?
C15 N11 H11B 109.4 . . ?
H22A C22 H22B 109.5 . . ?
H22A C22 H22C 109.5 . . ?
H22B C22 H22C 109.5 . . ?
C23 C22 H22A 109.5 . . ?
C23 C22 H22B 109.5 . . ?
C23 C22 H22C 109.5 . . ?
Mn1 N8A H8AA 109.4 . . ?
Mn1 N8A H8AB 109.4 . . ?
H8AA N8A H8AB 108.0 . . ?
C8A N8A Mn1 111.2(11) . . ?
C8A N8A H8AA 109.4 . . ?
C8A N8A H8AB 109.4 . . ?
N5 C5 Mo1 178.4(7) . . ?
Mn1 O1 H1A 109.9 . . ?
Mn1 O1 H1B 109.7 . . ?
H1A O1 H1B 104.0 . . ?
N12 C23 C22 179.2(9) . . ?
Mn2 N10A H10A 108.6 . . ?
Mn2 N10A H10B 108.6 . . ?
H10A N10A H10B 107.5 . . ?
C14A N10A Mn2 114.8(19) . . ?
C14A N10A H10A 108.6 . . ?
C14A N10A H10B 108.6 . . ?
N13A C21A C20A 169(3) . . ?
H10C C10 H10D 108.1 . . ?
C9 C10 H10C 109.6 . . ?
C9 C10 H10D 109.6 . . ?
C9 C10 C11 110.2(14) . . ?
C11 C10 H10C 109.6 . . ?
C11 C10 H10D 109.6 . . ?
C21A C20A H20A 109.5 . . ?
C21A C20A H20B 109.5 . . ?
C21A C20A H20C 109.5 . . ?
H20A C20A H20B 109.5 . . ?
H20A C20A H20C 109.5 . . ?
H20B C20A H20C 109.5 . . ?
H2A O2 H2B 104.4 . . ?
C15 C14 H14 101.7 . . ?
C19 C14 H14 101.7 . . ?
C19 C14 C15 116.1(5) . . ?
N10 C14 H14 101.7 . . ?
N10 C14 C15 110.9(13) . . ?
N10 C14 C19 120.9(15) . . ?
H16A C16 H16B 108.0 . . ?
C15 C16 H16A 109.4 . . ?
C15 C16 H16B 109.4 . . ?
C17 C16 H16A 109.4 . . ?
C17 C16 H16B 109.4 . . ?
C17 C16 C15 111.2(11) . . ?
N9 C9A H9A 104.6 . . ?
N9 C9A C10A 115.7(10) . . ?
N9 C9A C8A 112.0(9) . . ?
C10A C9A H9A 104.6 . . ?
C8A C9A H9A 104.6 . . ?
C8A C9A C10A 113.9(10) . . ?
C9 C8 H8 98.1 . . ?
C13 C8 H8 98.1 . . ?
C13 C8 C9 114.4(16) . . ?
N8 C8 H8 98.1 . . ?
N8 C8 C9 112(2) . . ?
N8 C8 C13 127.3(19) . . ?
N11 C15A H15A 110.6 . . ?
C16A C15A N11 106.8(14) . . ?
C16A C15A H15A 110.6 . . ?
C16A C15A C14A 112.9(15) . . ?
C14A C15A N11 105.3(13) . . ?
C14A C15A H15A 110.6 . . ?
H19A C19A H19B 108.0 . . ?
C18A C19A H19A 109.4 . . ?
C18A C19A H19B 109.4 . . ?
C14A C19A H19A 109.4 . . ?
C14A C19A H19B 109.4 . . ?
C14A C19A C18A 111.0(11) . . ?
H13A C13A H13B 107.7 . . ?
C12A C13A H13A 108.9 . . ?
C12A C13A H13B 108.9 . . ?
C8A C13A H13A 108.9 . . ?
C8A C13A H13B 108.9 . . ?
C8A C13A C12A 113.4(9) . . ?
H17A C17A H17B 107.4 . . ?
C16A C17A H17A 108.3 . . ?
C16A C17A H17B 108.3 . . ?
C16A C17A C18A 116.1(5) . . ?
C18A C17A H17A 108.3 . . ?
C18A C17A H17B 108.3 . . ?
H18A C18 H18B 108.2 . . ?
C17 C18 H18A 109.8 . . ?
C17 C18 H18B 109.8 . . ?
C19 C18 H18A 109.8 . . ?
C19 C18 H18B 109.8 . . ?
C19 C18 C17 109.5(11) . . ?
H11E C11A H11F 107.5 . . ?
C10A C11A H11E 108.5 . . ?
C10A C11A H11F 108.5 . . ?
C12A C11A H11E 108.5 . . ?
C12A C11A H11F 108.5 . . ?
C12A C11A C10A 115.1(5) . . ?
H12A C12 H12B 108.0 . . ?
C11 C12 H12A 109.3 . . ?
C11 C12 H12B 109.3 . . ?
C13 C12 H12A 109.3 . . ?
C13 C12 H12B 109.3 . . ?
C13 C12 C11 111.6(19) . . ?
N9 C9 C10 117.4(14) . . ?
N9 C9 C8 107.1(13) . . ?
N9 C9 H9 105.0 . . ?
C10 C9 C8 115.9(19) . . ?
C10 C9 H9 105.0 . . ?
C8 C9 H9 105.0 . . ?
C9A C10A C11A 115.0(5) . . ?
C9A C10A H10E 108.5 . . ?
C9A C10A H10F 108.5 . . ?
C11A C10A H10E 108.5 . . ?
C11A C10A H10F 108.5 . . ?
H10E C10A H10F 107.5 . . ?
C10 C11 C12 104(2) . . ?
C10 C11 H11G 111.0 . . ?
C10 C11 H11H 111.0 . . ?
C12 C11 H11G 111.0 . . ?
C12 C11 H11H 111.0 . . ?
H11G C11 H11H 109.0 . . ?
C13A C12A C11A 116.3(5) . . ?
C13A C12A H12C 108.2 . . ?
C13A C12A H12D 108.2 . . ?
C11A C12A H12C 108.2 . . ?
C11A C12A H12D 108.2 . . ?
H12C C12A H12D 107.4 . . ?
C8 C13 C12 120.0(17) . . ?
C8 C13 H13C 107.3 . . ?
C8 C13 H13D 107.3 . . ?
C12 C13 H13C 107.3 . . ?
C12 C13 H13D 107.3 . . ?
H13C C13 H13D 106.9 . . ?
N8A C8A C9A 114.7(11) . . ?
N8A C8A C13A 117.0(11) . . ?
N8A C8A H8A 97.0 . . ?
C9A C8A H8A 97.0 . . ?
C13A C8A C9A 124.0(10) . . ?
C13A C8A H8A 97.0 . . ?
Mn1 N8 H8B 108.2 . . ?
Mn1 N8 H8C 108.2 . . ?
C8 N8 Mn1 116(2) . . ?
C8 N8 H8B 108.2 . . ?
C8 N8 H8C 108.2 . . ?
H8B N8 H8C 107.4 . . ?
N11 C15 C14 106.4(10) . . ?
N11 C15 C16 117.4(12) . . ?
N11 C15 H15 105.4 . . ?
C14 C15 C16 115.8(5) . . ?
C14 C15 H15 105.4 . . ?
C16 C15 H15 105.4 . . ?
C15A C16A C17A 106.8(13) . . ?
C15A C16A H16C 110.4 . . ?
C15A C16A H16D 110.4 . . ?
C17A C16A H16C 110.4 . . ?
C17A C16A H16D 110.4 . . ?
H16C C16A H16D 108.6 . . ?
C16 C17 C18 110.2(14) . . ?
C16 C17 H17C 109.6 . . ?
C16 C17 H17D 109.6 . . ?
C18 C17 H17C 109.6 . . ?
C18 C17 H17D 109.6 . . ?
H17C C17 H17D 108.1 . . ?
C19A C18A C17A 116.2(5) . . ?
C19A C18A H18C 108.2 . . ?
C19A C18A H18D 108.2 . . ?
C17A C18A H18C 108.2 . . ?
C17A C18A H18D 108.2 . . ?
H18C C18A H18D 107.4 . . ?
C14 C19 C18 116.0(5) . . ?
C14 C19 H19C 108.3 . . ?
C14 C19 H19D 108.3 . . ?
C18 C19 H19C 108.3 . . ?
C18 C19 H19D 108.3 . . ?
H19C C19 H19D 107.4 . . ?
N10A C14A C15A 106.6(18) . . ?
N10A C14A C19A 115.3(18) . . ?
N10A C14A H14A 105.4 . . ?
C15A C14A C19A 117.5(16) . . ?
C15A C14A H14A 105.4 . . ?
C19A C14A H14A 105.4 . . ?
Mn2 N10 H10G 108.7 . . ?
Mn2 N10 H10H 108.7 . . ?
C14 N10 Mn2 114.3(16) . . ?
C14 N10 H10G 108.7 . . ?
C14 N10 H10H 108.7 . . ?
H10G N10 H10H 107.6 . . ?
H20D C20 H20E 109.5 . . ?
H20D C20 H20F 109.5 . . ?
H20E C20 H20F 109.5 . . ?
C21 C20 H20D 109.5 . . ?
C21 C20 H20E 109.5 . . ?
C21 C20 H20F 109.5 . . ?
N13 C21 C20 170(5) . . ?

loop_
_geom_bond_atom_site_label_1
_geom_bond_atom_site_label_2
_geom_bond_distance
_geom_bond_site_symmetry_2
_geom_bond_publ_flag
Mo1 C1 2.142(5) . y
Mo1 C6 2.157(5) 2_756 y
Mo1 C3 2.174(5) . y
Mo1 C2 2.128(5) . y
Mo1 C7 2.158(5) 2_656 y
Mo1 C4 2.142(5) . y
Mo1 C5 2.132(6) . y
Mn2 N7 2.146(4) . y
Mn2 N6 2.107(4) . y
Mn2 N2 2.111(4) . y
Mn2 N11 2.274(5) . y
Mn2 N10A 2.18(4) . y
Mn2 N10 2.25(3) . y
Mn1 N4 2.161(4) 1_455 y
Mn1 N3 2.196(5) 2_666 y
Mn1 N1 2.144(4) . y
Mn1 N9 2.273(4) . y
Mn1 N8A 2.301(18) . y
Mn1 O1 2.398(5) . y
Mn1 N8 2.17(3) . y
N7 C7 1.150(6) . ?
N4 C4 1.153(6) . ?
N6 C6 1.138(6) . ?
N3 C3 1.144(6) . ?
N1 C1 1.154(6) . ?
N2 C2 1.148(6) . ?
N9 H9BC 0.9100 . ?
N9 H9BD 0.9100 . ?
N9 H9AA 0.9100 . ?
N9 H9AB 0.9100 . ?
N9 C9A 1.400(11) . ?
N9 C9 1.466(15) . ?
N11 H11A 0.9100 . ?
N11 H11B 0.9100 . ?
N11 H11C 0.9100 . ?
N11 H11D 0.9100 . ?
N11 C15A 1.55(2) . ?
N11 C15 1.461(15) . ?
C22 H22A 0.9800 . ?
C22 H22B 0.9800 . ?
C22 H22C 0.9800 . ?
C22 C23 1.409(8) . ?
N8A H8AA 0.9100 . ?
N8A H8AB 0.9100 . ?
N8A C8A 1.388(12) . ?
C5 N5 1.171(8) . ?
O1 H1A 0.8797 . ?
O1 H1B 0.8794 . ?
C23 N12 1.122(9) . ?
N10A H10A 0.9100 . ?
N10A H10B 0.9100 . ?
N10A C14A 1.443(15) . ?
C21A C20A 1.49(3) . ?
C21A N13A 1.145(18) . ?
C10 H10C 0.9900 . ?
C10 H10D 0.9900 . ?
C10 C9 1.529(5) . ?
C10 C11 1.532(5) . ?
C20A H20A 0.9800 . ?
C20A H20B 0.9800 . ?
C20A H20C 0.9800 . ?
O2 H2A 0.8699 . ?
O2 H2B 0.8697 . ?
C14 H14 1.0000 . ?
C14 C15 1.530(5) . ?
C14 C19 1.528(5) . ?
C14 N10 1.419(13) . ?
C16 H16A 0.9900 . ?
C16 H16B 0.9900 . ?
C16 C15 1.532(5) . ?
C16 C17 1.531(5) . ?
C9A H9A 1.0000 . ?
C9A C10A 1.530(5) . ?
C9A C8A 1.528(5) . ?
C8 H8 1.0000 . ?
C8 C9 1.531(5) . ?
C8 C13 1.525(5) . ?
C8 N8 1.379(15) . ?
C15A H15A 1.0000 . ?
C15A C16A 1.527(5) . ?
C15A C14A 1.530(5) . ?
C19A H19A 0.9900 . ?
C19A H19B 0.9900 . ?
C19A C18A 1.531(5) . ?
C19A C14A 1.530(5) . ?
C13A H13A 0.9900 . ?
C13A H13B 0.9900 . ?
C13A C12A 1.527(5) . ?
C13A C8A 1.522(5) . ?
C17A H17A 0.9900 . ?
C17A H17B 0.9900 . ?
C17A C16A 1.531(5) . ?
C17A C18A 1.534(5) . ?
C18 H18A 0.9900 . ?
C18 H18B 0.9900 . ?
C18 C17 1.535(5) . ?
C18 C19 1.535(5) . ?
C11A H11E 0.9900 . ?
C11A H11F 0.9900 . ?
C11A C10A 1.540(5) . ?
C11A C12A 1.537(5) . ?
C12 H12A 0.9900 . ?
C12 H12B 0.9900 . ?
C12 C11 1.534(5) . ?
C12 C13 1.528(5) . ?
C9 H9 1.0000 . ?
C10A H10E 0.9900 . ?
C10A H10F 0.9900 . ?
C11 H11G 0.9900 . ?
C11 H11H 0.9900 . ?
C12A H12C 0.9900 . ?
C12A H12D 0.9900 . ?
C13 H13C 0.9900 . ?
C13 H13D 0.9900 . ?
C8A H8A 1.0000 . ?
N8 H8B 0.9100 . ?
N8 H8C 0.9100 . ?
C15 H15 1.0000 . ?
C16A H16C 0.9900 . ?
C16A H16D 0.9900 . ?
C17 H17C 0.9900 . ?
C17 H17D 0.9900 . ?
C18A H18C 0.9900 . ?
C18A H18D 0.9900 . ?
C19 H19C 0.9900 . ?
C19 H19D 0.9900 . ?
C14A H14A 1.0000 . ?
N10 H10G 0.9100 . ?
N10 H10H 0.9100 . ?
C20 H20D 0.9800 . ?
C20 H20E 0.9800 . ?
C20 H20F 0.9800 . ?
C20 C21 1.48(3) . ?
C21 N13 1.132(19) . ?

loop_
_geom_torsion_atom_site_label_1
_geom_torsion_atom_site_label_2
_geom_torsion_atom_site_label_3
_geom_torsion_atom_site_label_4
_geom_torsion
_geom_torsion_site_symmetry_1
_geom_torsion_site_symmetry_2
_geom_torsion_site_symmetry_3
_geom_torsion_site_symmetry_4
_geom_torsion_publ_flag
Mn2 N11 C15A C16A 169.6(12) . . . . ?
Mn2 N11 C15A C14A 49.4(15) . . . . ?
Mn2 N11 C15 C14 -45.5(15) . . . . ?
Mn2 N11 C15 C16 -177.0(10) . . . . ?
Mn2 N10A C14A C15A 42(2) . . . . ?
Mn2 N10A C14A C19A 174.4(15) . . . . ?
Mn1 N9 C9A C10A 165.3(11) . . . . ?
Mn1 N9 C9A C8A 32.4(18) . . . . ?
Mn1 N9 C9 C10 180(2) . . . . ?
Mn1 N9 C9 C8 -48(2) . . . . ?
Mn1 N8A C8A C9A 31(2) . . . . ?
Mn1 N8A C8A C13A -171.3(13) . . . . ?
N9 C9A C10A C11A -167.6(13) . . . . ?
N9 C9A C8A N8A -44(2) . . . . ?
N9 C9A C8A C13A 160.5(16) . . . . ?
N11 C15A C16A C17A -170.9(13) . . . . ?
N11 C15A C14A N10A -60(2) . . . . ?
N11 C15A C14A C19A 168.9(14) . . . . ?
C9 C10 C11 C12 -70(3) . . . . ?
C9 C8 C13 C12 17(4) . . . . ?
C9 C8 N8 Mn1 -24(3) . . . . ?
C10A C9A C8A N8A -177.6(17) . . . . ?
C10A C9A C8A C13A 27(3) . . . . ?
C10A C11A C12A C13A -46.0(17) . . . . ?
C11 C10 C9 N9 -179(2) . . . . ?
C11 C10 C9 C8 52(3) . . . . ?
C11 C12 C13 C8 -39(4) . . . . ?
C12A C13A C8A N8A 179.2(17) . . . . ?
C12A C13A C8A C9A -26(3) . . . . ?
C12A C11A C10A C9A 46.5(17) . . . . ?
C13 C8 C9 N9 -157(2) . . . . ?
C13 C8 C9 C10 -23(3) . . . . ?
C13 C8 N8 Mn1 -175(2) . . . . ?
C13 C12 C11 C10 63(3) . . . . ?
C8A C9A C10A C11A -36(2) . . . . ?
C8A C13A C12A C11A 34(2) . . . . ?
N8 C8 C9 N9 48(3) . . . . ?
N8 C8 C9 C10 -178(2) . . . . ?
N8 C8 C13 C12 168(3) . . . . ?
C15 C14 C19 C18 34(2) . . . . ?
C15 C14 N10 Mn2 -34(2) . . . . ?
C15 C16 C17 C18 -61(2) . . . . ?
C16A C15A C14A N10A -176.0(18) . . . . ?
C16A C15A C14A C19A 53(3) . . . . ?
C16A C17A C18A C19A -47(2) . . . . ?
C17 C16 C15 N11 172.5(15) . . . . ?
C17 C16 C15 C14 45(2) . . . . ?
C17 C18 C19 C14 -48.7(19) . . . . ?
C18A C19A C14A N10A -168(2) . . . . ?
C18A C19A C14A C15A -40(2) . . . . ?
C18A C17A C16A C15A 54.2(19) . . . . ?
C19 C14 C15 N11 -164.8(13) . . . . ?
C19 C14 C15 C16 -32(2) . . . . ?
C19 C14 N10 Mn2 -174.9(12) . . . . ?
C19 C18 C17 C16 62(2) . . . . ?
C14A C15A C16A C17A -56(2) . . . . ?
C14A C19A C18A C17A 37(2) . . . . ?
N10 C14 C15 N11 52(2) . . . . ?
N10 C14 C15 C16 -175.3(18) . . . . ?
N10 C14 C19 C18 173.5(18) . . . . ?

loop_
_smtbx_masks_void_nr
_smtbx_masks_void_average_x
_smtbx_masks_void_average_y
_smtbx_masks_void_average_z
_smtbx_masks_void_volume
_smtbx_masks_void_count_electrons
_smtbx_masks_void_content
1 -0.699 0.500 0.000 369.1 99.5 '4 C2H3N,1 H2O'
